data_7018758
loop_
_publ_author_name
'Cabeza, Javier A.'
'Garc\'ia-\'Alvarez, Pablo'
'P\'erez-Carre\~no, Enrique'
'Pruneda, Vanessa'

_publ_section_title
;
 Deprotonation of C-alkyl groups of cationic N-heterocyclic ligands.
;
_journal_issue 15
_journal_name_full 'Dalton transactions (Cambridge, England : 2003)'
_journal_page_first 4313
_journal_page_last 4315
_journal_paper_doi 10.1039/c2dt30246b
_journal_volume 41
_journal_year 2012
_chemical_formula_moiety 'C16 H10 N2 O9 Ru3'
_chemical_formula_sum 'C16 H10 N2 O9 Ru3'
_chemical_formula_weight 677.47
_chemical_name_systematic
;
?
;
_space_group_IT_number 61
_symmetry_cell_setting orthorhombic
_symmetry_space_group_name_Hall '-P 2ac 2ab'
_symmetry_space_group_name_H-M 'P b c a'
_atom_sites_solution_hydrogens geom
_atom_sites_solution_primary direct
_atom_sites_solution_secondary difmap
_audit_creation_method SHELXL-97
_cell_angle_alpha 90.00
_cell_angle_beta 90.00
_cell_angle_gamma 90.00
_cell_formula_units_Z 8
_cell_length_a 9.80690(10)
_cell_length_b 16.2228(2)
_cell_length_c 27.3337(3)
_cell_measurement_reflns_used 9346
_cell_measurement_temperature 293(2)
_cell_measurement_theta_max 73.7598
_cell_measurement_theta_min 3.1654
_cell_volume 4348.67(8)
_computing_cell_refinement
;
CrysAlisPro, Oxford Diffraction Ltd.,
Version 1.171.33.41 (release 06-05-2009 CrysAlis171 .NET)
(compiled May 6 2009,17:20:42)
;
_computing_data_collection
;
CrysAlisPro, Oxford Diffraction Ltd.,
Version 1.171.33.41 (release 06-05-2009 CrysAlis171 .NET)
(compiled May 6 2009,17:20:42)
;
_computing_data_reduction
;
CrysAlisPro, Oxford Diffraction Ltd.,
Version 1.171.33.41 (release 06-05-2009 CrysAlis171 .NET)
(compiled May 6 2009,17:20:42)
;
_computing_molecular_graphics 'PLATON (Spek, 2008)'
_computing_publication_material 'SHELXL-97 (Sheldrick, 2008)'
_computing_structure_refinement 'SHELXL-97 (Sheldrick, 2008)'
_computing_structure_solution 'DIRDIF-08 (Beurskens et al., 2008)'
_diffrn_ambient_temperature 293(2)
_diffrn_measured_fraction_theta_full 0.994
_diffrn_measured_fraction_theta_max 0.994
_diffrn_measurement_device_type 'Xcalibur, Onyx, Nova'
_diffrn_radiation_monochromator mirror
_diffrn_radiation_source 'fine-focus sealed tube'
_diffrn_radiation_type CuK\a
_diffrn_radiation_wavelength 1.54184
_diffrn_reflns_av_R_equivalents 0.0000
_diffrn_reflns_av_sigmaI/netI 0.0267
_diffrn_reflns_limit_h_max 11
_diffrn_reflns_limit_h_min 0
_diffrn_reflns_limit_k_max 19
_diffrn_reflns_limit_k_min 0
_diffrn_reflns_limit_l_max 33
_diffrn_reflns_limit_l_min 0
_diffrn_reflns_number 4086
_diffrn_reflns_theta_full 70.00
_diffrn_reflns_theta_max 70.00
_diffrn_reflns_theta_min 3.23
_exptl_absorpt_coefficient_mu 17.114
_exptl_absorpt_correction_T_max 0.1784
_exptl_absorpt_correction_T_min 0.0673
_exptl_absorpt_correction_type refdelf
_exptl_absorpt_process_details
;
Parkin S,Moezzi B & Hope H, (1995) J. Appl. Cryst. 28, 53-56
Cubic fit to sin(theta)/lambda - 24 parameters
;
_exptl_crystal_colour orange
_exptl_crystal_density_diffrn 2.070
_exptl_crystal_density_method 'not measured'
_exptl_crystal_description fragment
_exptl_crystal_F_000 2592
_exptl_crystal_size_max 0.264
_exptl_crystal_size_mid 0.190
_exptl_crystal_size_min 0.117
_refine_diff_density_max 0.650
_refine_diff_density_min -0.639
_refine_diff_density_rms 0.136
_refine_ls_extinction_coef 0.00035(2)
_refine_ls_extinction_expression Fc^*^=kFc[1+0.001xFc^2^\l^3^/sin(2\q)]^-1/4^
_refine_ls_extinction_method SHELXL
_refine_ls_goodness_of_fit_ref 1.053
_refine_ls_hydrogen_treatment mixed
_refine_ls_matrix_type full
_refine_ls_number_parameters 275
_refine_ls_number_reflns 4086
_refine_ls_number_restraints 0
_refine_ls_restrained_S_all 1.053
_refine_ls_R_factor_all 0.0359
_refine_ls_R_factor_gt 0.0326
_refine_ls_shift/su_max 0.000
_refine_ls_shift/su_mean 0.000
_refine_ls_structure_factor_coef Fsqd
_refine_ls_weighting_details 'calc w=1/[\s^2^(Fo^2^)+(0.0617P)^2^+2.5923P] where P=(Fo^2^+2Fc^2^)/3'
_refine_ls_weighting_scheme calc
_refine_ls_wR_factor_gt 0.0856
_refine_ls_wR_factor_ref 0.0884
_reflns_number_gt 3737
_reflns_number_total 4086
_reflns_threshold_expression >2\s(I)
_cod_data_source_file c2dt30246b.txt
_cod_data_source_block v143f
_cod_depositor_comments
;
The following automatic conversions were performed:

'_symmetry_cell_setting' value 'Orthorhombic' changed to
'orthorhombic' according to
/home/saulius/struct/CIF-dictionaries/cif_core.dic dictionary named
'cif_core.dic' version 2.4.1 from 2010-06-29.

Automatic conversion script
Id: cif_fix_values 1715 2011-07-08 13:25:40Z adriana 
;
_cod_original_sg_symbol_H-M Pbca
_cod_database_code 7018758

loop_
_symmetry_equiv_pos_as_xyz
'x, y, z'
'-x+1/2, y+1/2, z'
'x, -y+1/2, z+1/2'
'-x+1/2, -y, z+1/2'
'-x, -y, -z'
'x-1/2, -y-1/2, -z'
'-x, y-1/2, -z-1/2'
'x-1/2, y, -z-1/2'

loop_
_atom_site_label
_atom_site_type_symbol
_atom_site_fract_x
_atom_site_fract_y
_atom_site_fract_z
_atom_site_U_iso_or_equiv
_atom_site_adp_type
_atom_site_occupancy
_atom_site_symmetry_multiplicity
_atom_site_calc_flag
_atom_site_refinement_flags
C2 C 0.1216(4) 0.0924(2) 0.14493(13) 0.0307(8) Uani 1 1 d .
C3 C 0.0567(4) 0.0273(2) 0.16823(13) 0.0308(7) Uani 1 1 d .
H3 H 0.0951 0.0069 0.1969 0.037 Uiso 1 1 calc R
C5 C -0.1159(4) 0.0179(2) 0.10731(15) 0.0351(8) Uani 1 1 d .
C6 C -0.0508(4) 0.0876(2) 0.08307(14) 0.0321(8) Uani 1 1 d .
C8 C -0.2258(6) -0.0202(4) 0.0892(2) 0.0636(15) Uani 1 1 d .
H8A H -0.2647 -0.0641 0.1060 0.076 Uiso 1 1 calc R
H8B H -0.2634 -0.0028 0.0597 0.076 Uiso 1 1 calc R
C7 C -0.1068(5) 0.1202(3) 0.03606(16) 0.0489(11) Uani 1 1 d .
H7A H -0.0650 0.1723 0.0288 0.073 Uiso 1 1 calc R
H7B H -0.2036 0.1273 0.0390 0.073 Uiso 1 1 calc R
H7C H -0.0877 0.0819 0.0102 0.073 Uiso 1 1 calc R
C9 C -0.1221(5) -0.0735(3) 0.17958(19) 0.0524(12) Uani 1 1 d .
H9A H -0.1105 -0.1247 0.1625 0.079 Uiso 1 1 calc R
H9B H -0.2176 -0.0619 0.1831 0.079 Uiso 1 1 calc R
H9C H -0.0810 -0.0775 0.2114 0.079 Uiso 1 1 calc R
C101 C 0.2560(5) 0.3024(3) 0.20595(15) 0.0420(9) Uani 1 1 d .
C102 C 0.1817(5) 0.1492(3) 0.25206(17) 0.0489(12) Uani 1 1 d .
C103 C -0.0023(5) 0.2447(3) 0.18652(18) 0.0498(11) Uani 1 1 d .
C201 C 0.5085(5) 0.1482(3) 0.1124(2) 0.0554(12) Uani 1 1 d .
C202 C 0.4158(4) 0.0137(3) 0.17217(16) 0.0436(10) Uani 1 1 d .
C203 C 0.3277(5) 0.0387(3) 0.07276(18) 0.0518(12) Uani 1 1 d .
C301 C 0.0553(5) 0.3087(3) 0.0816(2) 0.0494(11) Uani 1 1 d .
C302 C 0.2185(5) 0.2001(3) 0.02010(16) 0.0446(10) Uani 1 1 d .
C303 C 0.3291(4) 0.3004(3) 0.09412(16) 0.0400(10) Uani 1 1 d .
N1 N 0.0565(3) 0.12200(18) 0.10157(11) 0.0291(6) Uani 1 1 d .
N4 N -0.0569(3) -0.00719(18) 0.15191(12) 0.0311(6) Uani 1 1 d .
O101 O 0.3058(4) 0.3634(2) 0.21671(15) 0.0669(11) Uani 1 1 d .
O102 O 0.1895(5) 0.1180(3) 0.28926(15) 0.0917(16) Uani 1 1 d .
O103 O -0.1097(4) 0.2709(3) 0.18473(19) 0.0833(13) Uani 1 1 d .
O201 O 0.6083(4) 0.1793(3) 0.1023(2) 0.0949(16) Uani 1 1 d .
O202 O 0.4685(4) -0.0349(2) 0.19469(15) 0.0765(12) Uani 1 1 d .
O203 O 0.3184(5) 0.0007(3) 0.03718(16) 0.0950(17) Uani 1 1 d .
O301 O -0.0159(4) 0.3627(3) 0.0780(2) 0.0974(16) Uani 1 1 d .
O302 O 0.2336(6) 0.1894(3) -0.01981(14) 0.0877(14) Uani 1 1 d .
O303 O 0.4131(4) 0.3480(2) 0.09702(14) 0.0679(11) Uani 1 1 d .
Ru1 Ru 0.17719(3) 0.200192(18) 0.188368(10) 0.02930(11) Uani 1 1 d .
Ru2 Ru 0.33959(3) 0.099381(17) 0.130998(11) 0.02910(11) Uani 1 1 d .
Ru3 Ru 0.18750(3) 0.222625(16) 0.088211(10) 0.02584(11) Uani 1 1 d .
H100 H 0.352(5) 0.161(3) 0.1819(18) 0.050 Uiso 1 1 d .

loop_
_atom_site_aniso_label
_atom_site_aniso_U_11
_atom_site_aniso_U_22
_atom_site_aniso_U_33
_atom_site_aniso_U_23
_atom_site_aniso_U_13
_atom_site_aniso_U_12
C2 0.032(2) 0.0288(17) 0.0307(18) 0.0038(14) -0.0096(16) -0.0079(15)
C3 0.035(2) 0.0261(16) 0.0314(17) 0.0000(14) -0.0012(16) -0.0016(15)
C5 0.0280(19) 0.0379(19) 0.039(2) -0.0073(16) -0.0025(17) -0.0063(16)
C6 0.0269(18) 0.0342(18) 0.0353(19) -0.0038(15) -0.0054(15) -0.0021(15)
C8 0.056(3) 0.064(3) 0.072(4) 0.001(3) -0.014(3) -0.031(3)
C7 0.040(2) 0.067(3) 0.039(2) 0.008(2) -0.0140(19) -0.007(2)
C9 0.051(3) 0.047(2) 0.059(3) 0.010(2) 0.011(2) -0.023(2)
C101 0.047(2) 0.041(2) 0.038(2) -0.0020(17) 0.006(2) -0.0032(19)
C102 0.064(3) 0.049(3) 0.033(2) 0.003(2) 0.0070(19) -0.025(2)
C103 0.039(3) 0.048(2) 0.062(3) -0.013(2) 0.016(2) -0.003(2)
C201 0.041(3) 0.066(3) 0.060(3) 0.011(2) 0.017(2) 0.008(2)
C202 0.036(2) 0.046(2) 0.048(2) 0.0066(19) -0.0077(19) 0.0032(19)
C203 0.065(3) 0.048(3) 0.042(3) -0.008(2) -0.010(2) 0.021(2)
C301 0.036(2) 0.035(2) 0.078(3) 0.005(2) -0.004(2) 0.0019(19)
C302 0.056(3) 0.044(2) 0.035(2) 0.0002(18) 0.004(2) -0.001(2)
C303 0.042(2) 0.040(2) 0.038(2) 0.0053(17) -0.0019(17) -0.0068(18)
N1 0.0286(15) 0.0271(14) 0.0314(15) 0.0011(12) -0.0033(13) 0.0006(12)
N4 0.0314(16) 0.0257(14) 0.0364(16) -0.0025(12) 0.0067(14) -0.0068(12)
O101 0.093(3) 0.0356(18) 0.072(2) -0.0088(17) 0.001(2) -0.0223(18)
O102 0.126(4) 0.104(4) 0.045(2) 0.023(2) 0.001(2) -0.037(3)
O103 0.046(2) 0.096(3) 0.108(4) -0.008(3) 0.021(2) 0.014(2)
O201 0.051(2) 0.105(4) 0.129(4) 0.039(3) 0.034(3) -0.007(2)
O202 0.074(3) 0.066(2) 0.090(3) 0.038(2) -0.022(2) 0.013(2)
O203 0.140(5) 0.086(3) 0.059(3) -0.036(2) -0.030(2) 0.037(3)
O301 0.056(2) 0.057(2) 0.179(5) 0.005(3) -0.006(3) 0.024(2)
O302 0.138(4) 0.083(3) 0.042(2) -0.004(2) 0.016(3) -0.014(3)
O303 0.066(2) 0.066(2) 0.071(2) 0.0057(18) -0.0038(19) -0.040(2)
Ru1 0.03077(18) 0.03200(18) 0.02513(17) -0.00342(11) 0.00511(10) -0.00836(10)
Ru2 0.02767(18) 0.02954(17) 0.03007(18) 0.00089(10) -0.00282(10) 0.00258(10)
Ru3 0.02641(17) 0.02376(16) 0.02735(17) 0.00317(10) 0.00044(10) -0.00207(10)

loop_
_atom_type_symbol
_atom_type_description
_atom_type_scat_dispersion_real
_atom_type_scat_dispersion_imag
_atom_type_scat_source
C C 0.0181 0.0091 'International Tables Vol C Tables 4.2.6.8 and 6.1.1.4'
H H 0.0000 0.0000 'International Tables Vol C Tables 4.2.6.8 and 6.1.1.4'
N N 0.0311 0.0180 'International Tables Vol C Tables 4.2.6.8 and 6.1.1.4'
O O 0.0492 0.0322 'International Tables Vol C Tables 4.2.6.8 and 6.1.1.4'
Ru Ru 0.0552 3.2960 'International Tables Vol C Tables 4.2.6.8 and 6.1.1.4'

loop_
_geom_angle_atom_site_label_1
_geom_angle_atom_site_label_2
_geom_angle_atom_site_label_3
_geom_angle
C3 C2 N1 115.5(3)
C3 C2 Ru2 124.8(3)
N1 C2 Ru2 106.1(3)
C3 C2 Ru1 118.3(3)
N1 C2 Ru1 107.1(2)
Ru2 C2 Ru1 78.93(12)
N4 C3 C2 123.6(3)
N4 C3 H3 118.2
C2 C3 H3 118.2
C8 C5 N4 121.2(4)
C8 C5 C6 122.9(4)
N4 C5 C6 116.0(3)
N1 C6 C5 120.9(3)
N1 C6 C7 118.8(4)
C5 C6 C7 120.3(3)
C5 C8 H8A 120.0
C5 C8 H8B 120.0
H8A C8 H8B 120.0
C6 C7 H7A 109.5
C6 C7 H7B 109.5
H7A C7 H7B 109.5
C6 C7 H7C 109.5
H7A C7 H7C 109.5
H7B C7 H7C 109.5
N4 C9 H9A 109.5
N4 C9 H9B 109.5
H9A C9 H9B 109.5
N4 C9 H9C 109.5
H9A C9 H9C 109.5
H9B C9 H9C 109.5
O101 C101 Ru1 178.8(5)
O102 C102 Ru1 177.3(5)
O103 C103 Ru1 179.0(5)
O201 C201 Ru2 177.7(6)
O202 C202 Ru2 175.2(4)
O203 C203 Ru2 178.9(6)
O301 C301 Ru3 175.6(4)
O302 C302 Ru3 177.5(5)
O303 C303 Ru3 178.7(4)
C6 N1 C2 122.8(3)
C6 N1 Ru3 139.6(3)
C2 N1 Ru3 97.5(2)
C3 N4 C5 120.9(3)
C3 N4 C9 120.3(4)
C5 N4 C9 118.7(3)
C101 Ru1 C103 93.0(2)
C101 Ru1 C102 97.89(19)
C103 Ru1 C102 102.0(2)
C101 Ru1 C2 160.48(16)
C103 Ru1 C2 93.35(17)
C102 Ru1 C2 98.82(17)
C101 Ru1 Ru3 96.97(13)
C103 Ru1 Ru3 87.57(15)
C102 Ru1 Ru3 161.85(15)
C2 Ru1 Ru3 64.90(10)
C101 Ru1 Ru2 115.26(14)
C103 Ru1 Ru2 137.81(14)
C102 Ru1 Ru2 104.17(16)
C2 Ru1 Ru2 50.41(11)
Ru3 Ru1 Ru2 59.724(10)
C101 Ru1 H100 86.8(16)
C103 Ru1 H100 172.6(16)
C102 Ru1 H100 85.3(16)
C2 Ru1 H100 84.6(16)
Ru3 Ru1 H100 85.2(16)
Ru2 Ru1 H100 37.4(16)
C203 Ru2 C201 92.6(2)
C203 Ru2 C202 98.1(2)
C201 Ru2 C202 96.8(2)
C203 Ru2 C2 93.45(19)
C201 Ru2 C2 157.40(18)
C202 Ru2 C2 103.89(16)
C203 Ru2 Ru3 89.25(14)
C201 Ru2 Ru3 93.20(15)
C202 Ru2 Ru3 167.33(13)
C2 Ru2 Ru3 65.15(9)
C203 Ru2 Ru1 139.01(14)
C201 Ru2 Ru1 113.96(16)
C202 Ru2 Ru1 108.45(14)
C2 Ru2 Ru1 50.66(9)
Ru3 Ru2 Ru1 60.031(10)
C203 Ru2 H100 175.9(17)
C201 Ru2 H100 84.9(16)
C202 Ru2 H100 85.4(17)
C2 Ru2 H100 87.7(15)
Ru3 Ru2 H100 87.7(16)
Ru1 Ru2 H100 40.5(15)
C303 Ru3 C301 91.1(2)
C303 Ru3 C302 95.4(2)
C301 Ru3 C302 98.9(2)
C303 Ru3 N1 162.34(16)
C301 Ru3 N1 99.67(16)
C302 Ru3 N1 96.73(16)
C303 Ru3 Ru2 92.89(14)
C301 Ru3 Ru2 159.41(16)
C302 Ru3 Ru2 100.83(14)
N1 Ru3 Ru2 72.22(8)
C303 Ru3 Ru1 91.73(14)
C301 Ru3 Ru1 99.47(16)
C302 Ru3 Ru1 160.16(14)
N1 Ru3 Ru1 72.80(8)
Ru2 Ru3 Ru1 60.245(10)

loop_
_geom_bond_atom_site_label_1
_geom_bond_atom_site_label_2
_geom_bond_distance
C2 C3 1.387(5)
C2 N1 1.429(5)
C2 Ru2 2.175(4)
C2 Ru1 2.183(3)
C3 N4 1.324(5)
C3 H3 0.9300
C5 C8 1.338(6)
C5 N4 1.410(5)
C5 C6 1.457(6)
C6 N1 1.294(5)
C6 C7 1.494(5)
C8 H8A 0.9300
C8 H8B 0.9300
C7 H7A 0.9600
C7 H7B 0.9600
C7 H7C 0.9600
C9 N4 1.462(5)
C9 H9A 0.9600
C9 H9B 0.9600
C9 H9C 0.9600
C101 O101 1.142(5)
C101 Ru1 1.892(4)
C102 O102 1.139(6)
C102 Ru1 1.928(5)
C103 O103 1.137(6)
C103 Ru1 1.903(5)
C201 O201 1.135(6)
C201 Ru2 1.905(5)
C202 O202 1.125(5)
C202 Ru2 1.939(4)
C203 O203 1.155(6)
C203 Ru2 1.875(5)
C301 O301 1.125(6)
C301 Ru3 1.914(4)
C302 O302 1.115(6)
C302 Ru3 1.921(4)
C303 O303 1.132(5)
C303 Ru3 1.883(4)
N1 Ru3 2.109(3)
Ru1 Ru3 2.7636(4)
Ru1 Ru2 2.7695(4)
Ru1 H100 1.84(5)
Ru2 Ru3 2.7550(4)
Ru2 H100 1.72(5)
